data_1000447
loop_
_publ_author_name
'Fompeyrine, J'
'Darriet, J'
'Maguer, J-J'
'Greneche, J M'
'Courbion, G'
'Roisnel, T'
'Rodriguez-Carvajal, J'

_publ_section_title
;
Magnetic properties and neutron diffraction study of the chlorofluoride
series Ba2 M M' F7 Cl (M, M' = Mn, Fe, Co, Ni, Zn)
;
_journal_coden_ASTM JSSCBI
_journal_name_full 'Journal of Solid State Chemistry'
_journal_page_first 198
_journal_page_last 214
_journal_paper_doi 10.1006/jssc.1997.7352
_journal_volume 131
_journal_year 1997
_chemical_formula_structural 'Ba2 Ni2 F7 Cl'
_chemical_formula_sum 'Ba2 Cl F7 Ni2'
_chemical_name_systematic 'Dibarium dinickel heptafluoride chloride'
_space_group_IT_number 11
_symmetry_cell_setting monoclinic
_symmetry_Int_Tables_number 11
_symmetry_space_group_name_Hall '-P 2yb'
_symmetry_space_group_name_H-M 'P 1 21/m 1'
_cell_angle_alpha 90
_cell_angle_beta 106.72(1)
_cell_angle_gamma 90
_cell_formula_units_Z 2
_cell_length_a 7.602(1)
_cell_length_b 5.766(1)
_cell_length_c 8.788(1)
_cell_volume 368.9
_refine_ls_R_factor_all 0.094
_cod_database_code 1000447

loop_
_symmetry_equiv_pos_as_xyz
x,y,z
-x,1/2+y,-z
-x,-y,-z
x,1/2-y,z

loop_
_atom_site_label
_atom_site_type_symbol
_atom_site_symmetry_multiplicity
_atom_site_Wyckoff_symbol
_atom_site_fract_x
_atom_site_fract_y
_atom_site_fract_z
_atom_site_occupancy
_atom_site_attached_hydrogens
_atom_site_calc_flag
Ba1 Ba2+ 2 e 0.3111(1) 0.25 0.5819(21) 1. 0 d
Ba2 Ba2+ 2 e 0.3073(11) 0.25 0.0687(21) 1. 0 d
Ni1 Ni2+ 2 e 0.8245(7) 0.25 0.7182(8) 1. 0 d
Ni2 Ni2+ 2 e 0.8152(7) 0.25 0.1795(7) 1. 0 d
Cl1 Cl1- 2 e 0.8832(5) 0.25 0.4710(8) 1. 0 d
F1 F1- 4 f 0.6323(7) 0.0038(10) 0.1555(14) 1. 0 d
F2 F1- 4 f 0.0023(10) -0.0035(18) 0.8269(5) 1. 0 d
F3 F1- 4 f 0.6340(7) 0.0066(10) 0.6561(14) 1. 0 d
F4 F1- 2 e 0.756(1) 0.25 0.9363(12) 1. 0 d

loop_
_atom_type_symbol
_atom_type_oxidation_number
Ba2+ 2.000
Ni2+ 2.000
Cl1- -1.000
F1- -1.000
